data_2219015
loop_
_publ_author_name
'Shukla, Yatin J.'
'Fronczek, Frank R.'
'Pawar, Rahul S.'
'Khan, Ikhlas A.'

_publ_section_title
;
 Hoodigogenin A from <i>Hoodia gordonii</i>
;
_journal_coeditor_code HB2752
_journal_issue 8
_journal_name_full 'Acta Crystallographica Section E'
_journal_page_first o1643
_journal_page_last o1644
_journal_paper_doi 10.1107/S1600536808022368
_journal_volume 64
_journal_year 2008
_chemical_formula_iupac 'C26 H38 O5'
_chemical_formula_moiety 'C26 H38 O5'
_chemical_formula_sum 'C26 H38 O5'
_chemical_formula_weight 430.56
_chemical_name_common
;
Hoodigogenin A
;
_chemical_name_systematic
;
12-<i>O</i>-\b-tigloyl-3\b,1\b-dihydroxypregn-5-en-20-one
;
_space_group_IT_number 19
_symmetry_cell_setting orthorhombic
_symmetry_space_group_name_Hall 'P 2ac 2ab'
_symmetry_space_group_name_H-M 'P 21 21 21'
_atom_sites_solution_hydrogens geom
_atom_sites_solution_primary direct
_atom_sites_solution_secondary difmap
_audit_creation_method SHELXL-97
_cell_angle_alpha 90
_cell_angle_beta 90
_cell_angle_gamma 90
_cell_formula_units_Z 4
_cell_length_a 7.6523(9)
_cell_length_b 10.6885(12)
_cell_length_c 27.705(3)
_cell_measurement_reflns_used 2446
_cell_measurement_temperature 100
_cell_measurement_theta_max 26.6
_cell_measurement_theta_min 2.5
_cell_volume 2266.0(4)
_computing_cell_refinement 'SCALEPACK (Otwinowski & Minor 1997)'
_computing_data_collection 'COLLECT (Nonius, 2000)'
_computing_data_reduction 'SCALEPACK and DENZO (Otwinowski & Minor 1997)'
_computing_molecular_graphics 'ORTEP-3 (Farrugia, 1997)'
_computing_publication_material 'SHELXL97 (Sheldrick, 2008)'
_computing_structure_refinement 'SHELXL97 (Sheldrick, 2008)'
_computing_structure_solution 'SIR97 (Altomare <i>et al.</i>,  1999)'
_diffrn_ambient_temperature 100
_diffrn_measured_fraction_theta_full 0.981
_diffrn_measured_fraction_theta_max 0.972
_diffrn_measurement_device 'Nonius KappaCCD (with an Oxford Cryosystems Cryostream cooler)'
_diffrn_measurement_method '\w and \f'
_diffrn_radiation_monochromator graphite
_diffrn_radiation_source 'fine-focus sealed tube'
_diffrn_radiation_type MoK\a
_diffrn_radiation_wavelength 0.71073
_diffrn_reflns_av_R_equivalents 0.030
_diffrn_reflns_av_sigmaI/netI 0.0422
_diffrn_reflns_limit_h_max 9
_diffrn_reflns_limit_h_min -9
_diffrn_reflns_limit_k_max 13
_diffrn_reflns_limit_k_min -13
_diffrn_reflns_limit_l_max 34
_diffrn_reflns_limit_l_min -34
_diffrn_reflns_number 9377
_diffrn_reflns_theta_full 25.0
_diffrn_reflns_theta_max 26.7
_diffrn_reflns_theta_min 2.7
_diffrn_standards_decay_% <2
_diffrn_standards_number 0
_exptl_absorpt_coefficient_mu 0.086
_exptl_absorpt_correction_type none
_exptl_crystal_colour colorless
_exptl_crystal_density_diffrn 1.262
_exptl_crystal_density_method 'not measured'
_exptl_crystal_description plate
_exptl_crystal_F_000 936
_exptl_crystal_size_max 0.30
_exptl_crystal_size_mid 0.27
_exptl_crystal_size_min 0.05
_refine_diff_density_max 0.20
_refine_diff_density_min -0.17
_refine_ls_extinction_method none
_refine_ls_goodness_of_fit_ref 1.022
_refine_ls_hydrogen_treatment constr
_refine_ls_matrix_type full
_refine_ls_number_parameters 287
_refine_ls_number_reflns 2677
_refine_ls_number_restraints 0
_refine_ls_restrained_S_all 1.022
_refine_ls_R_factor_all 0.058
_refine_ls_R_factor_gt 0.040
_refine_ls_shift/su_max 0.000
_refine_ls_shift/su_mean 0.000
_refine_ls_structure_factor_coef Fsqd
_refine_ls_weighting_details 'calc w=1/[\s^2^(Fo^2^)+(0.0516P)^2^+0.3846P] where P=(Fo^2^+2Fc^2^)/3'
_refine_ls_weighting_scheme calc
_refine_ls_wR_factor_gt 0.092
_refine_ls_wR_factor_ref 0.100
_reflns_number_gt 2156
_reflns_number_total 2677
_reflns_threshold_expression I>2\s(I)
_cod_data_source_file hb2752.cif
_cod_data_source_block I
_cod_original_sg_symbol_H-M 'P 21 21 21    '
_cod_database_code 2219015
_cod_database_fobs_code 2219015

loop_
_symmetry_equiv_pos_as_xyz
'x, y, z'
'-x+1/2, -y, z+1/2'
'x+1/2, -y+1/2, -z'
'-x, y+1/2, -z+1/2'

loop_
_atom_site_type_symbol
_atom_site_label
_atom_site_fract_x
_atom_site_fract_y
_atom_site_fract_z
_atom_site_U_iso_or_equiv
_atom_site_adp_type
_atom_site_calc_flag
_atom_site_refinement_flags
_atom_site_occupancy
O O1 0.9957(2) 0.46948(17) 0.91649(6) 0.0407(5) Uani d . 1
H H10H 1.0621 0.4080 0.9120 0.061 Uiso calc R 1
O O2 0.3082(2) 0.30783(16) 0.67021(6) 0.0341(4) Uani d . 1
H H20H 0.2534 0.3094 0.6439 0.051 Uiso calc R 1
O O3 0.2237(2) 0.30076(18) 0.56873(6) 0.0436(5) Uani d . 1
O O4 0.7859(2) 0.53134(15) 0.59363(6) 0.0305(4) Uani d . 1
O O5 0.7923(2) 0.74167(16) 0.59427(6) 0.0369(4) Uani d . 1
C C1 0.9214(3) 0.5459(3) 0.78456(8) 0.0302(5) Uani d . 1
H H1A 1.0060 0.5598 0.7581 0.036 Uiso calc R 1
H H1B 0.8524 0.6236 0.7884 0.036 Uiso calc R 1
C C2 1.0228(3) 0.5220(3) 0.83123(9) 0.0342(6) Uani d . 1
H H2A 1.1021 0.4498 0.8266 0.041 Uiso calc R 1
H H2B 1.0951 0.5962 0.8389 0.041 Uiso calc R 1
C C3 0.9010(4) 0.4954(2) 0.87292(8) 0.0338(6) Uani d . 1
H H3 0.8282 0.5718 0.8785 0.041 Uiso calc R 1
C C4 0.7785(3) 0.3879(2) 0.86049(9) 0.0329(6) Uani d . 1
H H4A 0.8471 0.3095 0.8585 0.039 Uiso calc R 1
H H4B 0.6921 0.3780 0.8868 0.039 Uiso calc R 1
C C5 0.6821(3) 0.4070(2) 0.81332(9) 0.0291(5) Uani d . 1
C C6 0.5095(3) 0.3951(2) 0.81037(9) 0.0329(6) Uani d . 1
H H6 0.4469 0.3787 0.8393 0.039 Uiso calc R 1
C C7 0.4070(3) 0.4058(3) 0.76433(9) 0.0349(6) Uani d . 1
H H7A 0.3450 0.4871 0.7638 0.042 Uiso calc R 1
H H7B 0.3182 0.3385 0.7632 0.042 Uiso calc R 1
C C8 0.5244(3) 0.3962(2) 0.71992(8) 0.0289(5) Uani d . 1
H H8 0.5711 0.3089 0.7191 0.035 Uiso calc R 1
C C9 0.6822(3) 0.4840(2) 0.72681(8) 0.0273(5) Uani d . 1
H H9 0.6346 0.5680 0.7358 0.033 Uiso calc R 1
C C10 0.7967(3) 0.4390(2) 0.76984(8) 0.0276(5) Uani d . 1
C C11 0.7907(3) 0.5023(2) 0.68051(8) 0.0292(6) Uani d . 1
H H11A 0.8714 0.5738 0.6850 0.035 Uiso calc R 1
H H11B 0.8622 0.4266 0.6747 0.035 Uiso calc R 1
C C12 0.6770(3) 0.5265(2) 0.63685(8) 0.0284(5) Uani d . 1
H H12 0.6155 0.6084 0.6409 0.034 Uiso calc R 1
C C13 0.5413(3) 0.4230(2) 0.62780(8) 0.0282(5) Uani d . 1
C C14 0.4220(3) 0.4154(2) 0.67314(9) 0.0283(5) Uani d . 1
C C15 0.3094(3) 0.5331(2) 0.66889(9) 0.0324(6) Uani d . 1
H H15A 0.3745 0.6079 0.6798 0.039 Uiso calc R 1
H H15B 0.2013 0.5250 0.6883 0.039 Uiso calc R 1
C C16 0.2667(3) 0.5414(3) 0.61473(9) 0.0361(6) Uani d . 1
H H16A 0.2616 0.6299 0.6044 0.043 Uiso calc R 1
H H16B 0.1522 0.5019 0.6080 0.043 Uiso calc R 1
C C17 0.4140(3) 0.4716(2) 0.58736(9) 0.0311(5) Uani d . 1
H H17 0.4780 0.5329 0.5666 0.037 Uiso calc R 1
C C18 0.6315(3) 0.2983(2) 0.61696(9) 0.0324(6) Uani d . 1
H H18A 0.6999 0.2722 0.6451 0.049 Uiso calc R 1
H H18B 0.7093 0.3083 0.5891 0.049 Uiso calc R 1
H H18C 0.5431 0.2347 0.6097 0.049 Uiso calc R 1
C C19 0.9048(3) 0.3220(2) 0.75633(9) 0.0306(6) Uani d . 1
H H19A 0.9960 0.3454 0.7332 0.046 Uiso calc R 1
H H19B 0.8279 0.2592 0.7418 0.046 Uiso calc R 1
H H19C 0.9590 0.2873 0.7854 0.046 Uiso calc R 1
C C20 0.3456(3) 0.3660(2) 0.55563(9) 0.0336(6) Uani d . 1
C C21 0.4373(4) 0.3454(3) 0.50851(9) 0.0427(7) Uani d . 1
H H21A 0.5622 0.3317 0.5144 0.064 Uiso calc R 1
H H21B 0.4221 0.4191 0.4879 0.064 Uiso calc R 1
H H21C 0.3877 0.2719 0.4924 0.064 Uiso calc R 1
C C22 0.8251(3) 0.6433(2) 0.57417(9) 0.0296(5) Uani d . 1
C C23 0.9065(3) 0.6338(2) 0.52566(9) 0.0301(6) Uani d . 1
C C24 0.9321(4) 0.7573(3) 0.50011(11) 0.0379(6) Uani d . 1
H H24A 1.0187 0.8073 0.5176 0.057 Uiso calc R 1
H H24B 0.8209 0.8026 0.4990 0.057 Uiso calc R 1
H H24C 0.9735 0.7420 0.4672 0.057 Uiso calc R 1
C C25 0.9463(3) 0.5220(3) 0.50738(9) 0.0344(6) Uani d . 1
H H25 0.9221 0.4519 0.5274 0.041 Uiso calc R 1
C C26 1.0243(4) 0.4940(3) 0.45924(9) 0.0412(7) Uani d . 1
H H26A 1.0654 0.5719 0.4444 0.062 Uiso calc R 1
H H26B 0.9359 0.4553 0.4385 0.062 Uiso calc R 1
H H26C 1.1230 0.4364 0.4632 0.062 Uiso calc R 1

loop_
_atom_site_aniso_label
_atom_site_aniso_U_11
_atom_site_aniso_U_22
_atom_site_aniso_U_33
_atom_site_aniso_U_12
_atom_site_aniso_U_13
_atom_site_aniso_U_23
O1 0.0448(11) 0.0395(11) 0.0377(10) 0.0083(10) -0.0043(9) -0.0037(8)
O2 0.0286(9) 0.0326(9) 0.0412(9) -0.0092(8) -0.0009(8) 0.0016(8)
O3 0.0432(10) 0.0413(11) 0.0463(10) -0.0129(10) -0.0051(10) 0.0009(9)
O4 0.0285(8) 0.0268(9) 0.0363(9) 0.0004(8) 0.0056(8) 0.0033(8)
O5 0.0416(10) 0.0273(10) 0.0417(10) -0.0030(9) 0.0086(9) -0.0013(8)
C1 0.0268(12) 0.0270(13) 0.0369(13) -0.0032(11) 0.0028(11) -0.0010(11)
C2 0.0316(12) 0.0317(14) 0.0395(14) -0.0052(12) 0.0004(12) -0.0019(12)
C3 0.0355(13) 0.0312(15) 0.0346(13) 0.0060(12) -0.0026(12) -0.0002(11)
C4 0.0313(12) 0.0314(14) 0.0360(13) 0.0003(12) 0.0050(11) 0.0008(11)
C5 0.0279(12) 0.0221(13) 0.0371(13) 0.0007(10) 0.0024(11) 0.0005(10)
C6 0.0299(13) 0.0333(14) 0.0354(13) -0.0004(12) 0.0046(11) 0.0028(12)
C7 0.0264(13) 0.0380(15) 0.0403(15) -0.0009(12) 0.0048(12) 0.0024(12)
C8 0.0227(11) 0.0254(13) 0.0386(13) -0.0004(11) 0.0007(11) 0.0018(11)
C9 0.0246(11) 0.0237(13) 0.0337(13) 0.0011(10) 0.0024(10) 0.0006(10)
C10 0.0239(11) 0.0243(13) 0.0345(13) -0.0002(10) 0.0027(10) -0.0004(10)
C11 0.0215(11) 0.0298(14) 0.0362(13) -0.0012(10) 0.0008(10) 0.0020(10)
C12 0.0252(12) 0.0263(13) 0.0338(13) 0.0008(11) 0.0036(11) 0.0018(11)
C13 0.0227(11) 0.0265(13) 0.0354(13) 0.0016(10) -0.0007(10) 0.0025(11)
C14 0.0200(11) 0.0269(13) 0.0381(13) -0.0023(10) 0.0037(11) -0.0003(11)
C15 0.0245(12) 0.0305(13) 0.0422(13) 0.0005(11) 0.0027(12) -0.0007(12)
C16 0.0327(13) 0.0323(14) 0.0434(15) 0.0060(12) 0.0001(12) 0.0011(12)
C17 0.0277(11) 0.0288(13) 0.0369(13) 0.0004(11) -0.0009(11) 0.0029(11)
C18 0.0340(13) 0.0260(13) 0.0372(13) 0.0012(11) -0.0004(12) -0.0009(11)
C19 0.0267(12) 0.0280(14) 0.0372(13) 0.0000(11) 0.0017(11) 0.0006(11)
C20 0.0333(13) 0.0289(14) 0.0388(14) 0.0014(12) -0.0067(12) 0.0057(11)
C21 0.0473(17) 0.0415(17) 0.0393(15) 0.0039(14) -0.0017(14) -0.0023(13)
C22 0.0238(12) 0.0273(13) 0.0379(13) -0.0017(11) -0.0014(11) 0.0030(11)
C23 0.0238(12) 0.0337(14) 0.0327(13) -0.0027(11) -0.0010(11) 0.0032(11)
C24 0.0379(14) 0.0369(15) 0.0388(13) -0.0039(13) 0.0075(13) 0.0026(11)
C25 0.0318(13) 0.0343(15) 0.0371(13) 0.0018(12) 0.0005(12) 0.0025(12)
C26 0.0426(15) 0.0396(17) 0.0415(15) 0.0064(13) 0.0018(13) -0.0021(12)

loop_
_atom_type_symbol
_atom_type_description
_atom_type_scat_dispersion_real
_atom_type_scat_dispersion_imag
_atom_type_scat_source
C C 0.0033 0.0016 'International Tables Vol C Tables 4.2.6.8 and 6.1.1.4'
H H 0.0000 0.0000 'International Tables Vol C Tables 4.2.6.8 and 6.1.1.4'
O O 0.0106 0.0060 'International Tables Vol C Tables 4.2.6.8 and 6.1.1.4'

loop_
_geom_angle_atom_site_label_1
_geom_angle_atom_site_label_2
_geom_angle_atom_site_label_3
_geom_angle
C3 O1 H10H 109.5
C14 O2 H20H 109.5
C22 O4 C12 119.14(18)
C2 C1 C10 114.4(2)
C2 C1 H1A 108.7
C10 C1 H1A 108.7
C2 C1 H1B 108.7
C10 C1 H1B 108.7
H1A C1 H1B 107.6
C3 C2 C1 111.38(19)
C3 C2 H2A 109.4
C1 C2 H2A 109.4
C3 C2 H2B 109.4
C1 C2 H2B 109.4
H2A C2 H2B 108.0
O1 C3 C2 111.6(2)
O1 C3 C4 110.8(2)
C2 C3 C4 110.4(2)
O1 C3 H3 108.0
C2 C3 H3 108.0
C4 C3 H3 108.0
C5 C4 C3 113.1(2)
C5 C4 H4A 109.0
C3 C4 H4A 109.0
C5 C4 H4B 109.0
C3 C4 H4B 109.0
H4A C4 H4B 107.8
C6 C5 C4 121.6(2)
C6 C5 C10 122.9(2)
C4 C5 C10 115.52(19)
C5 C6 C7 124.3(2)
C5 C6 H6 117.8
C7 C6 H6 117.8
C6 C7 C8 111.86(19)
C6 C7 H7A 109.2
C8 C7 H7A 109.2
C6 C7 H7B 109.2
C8 C7 H7B 109.2
H7A C7 H7B 107.9
C7 C8 C14 111.91(18)
C7 C8 C9 108.7(2)
C14 C8 C9 115.15(19)
C7 C8 H8 106.9
C14 C8 H8 106.9
C9 C8 H8 106.9
C11 C9 C8 113.34(18)
C11 C9 C10 111.96(18)
C8 C9 C10 110.35(19)
C11 C9 H9 106.9
C8 C9 H9 106.9
C10 C9 H9 106.9
C5 C10 C1 108.17(19)
C5 C10 C19 108.47(19)
C1 C10 C19 109.41(19)
C5 C10 C9 110.49(19)
C1 C10 C9 108.76(19)
C19 C10 C9 111.48(19)
C12 C11 C9 112.20(18)
C12 C11 H11A 109.2
C9 C11 H11A 109.2
C12 C11 H11B 109.2
C9 C11 H11B 109.2
H11A C11 H11B 107.9
O4 C12 C11 109.50(17)
O4 C12 C13 106.10(18)
C11 C12 C13 113.3(2)
O4 C12 H12 109.3
C11 C12 H12 109.3
C13 C12 H12 109.3
C18 C13 C12 110.73(19)
C18 C13 C14 112.2(2)
C12 C13 C14 107.59(19)
C18 C13 C17 115.3(2)
C12 C13 C17 107.28(19)
C14 C13 C17 103.22(18)
O2 C14 C8 104.46(18)
O2 C14 C15 108.09(18)
C8 C14 C15 117.7(2)
O2 C14 C13 110.49(19)
C8 C14 C13 113.02(17)
C15 C14 C13 103.07(19)
C14 C15 C16 104.0(2)
C14 C15 H15A 111.0
C16 C15 H15A 111.0
C14 C15 H15B 111.0
C16 C15 H15B 111.0
H15A C15 H15B 109.0
C15 C16 C17 107.2(2)
C15 C16 H16A 110.3
C17 C16 H16A 110.3
C15 C16 H16B 110.3
C17 C16 H16B 110.3
H16A C16 H16B 108.5
C20 C17 C16 112.9(2)
C20 C17 C13 112.3(2)
C16 C17 C13 105.12(19)
C20 C17 H17 108.8
C16 C17 H17 108.8
C13 C17 H17 108.8
C13 C18 H18A 109.5
C13 C18 H18B 109.5
H18A C18 H18B 109.5
C13 C18 H18C 109.5
H18A C18 H18C 109.5
H18B C18 H18C 109.5
C10 C19 H19A 109.5
C10 C19 H19B 109.5
H19A C19 H19B 109.5
C10 C19 H19C 109.5
H19A C19 H19C 109.5
H19B C19 H19C 109.5
O3 C20 C21 122.2(2)
O3 C20 C17 121.0(2)
C21 C20 C17 116.8(2)
C20 C21 H21A 109.5
C20 C21 H21B 109.5
H21A C21 H21B 109.5
C20 C21 H21C 109.5
H21A C21 H21C 109.5
H21B C21 H21C 109.5
O5 C22 O4 122.6(2)
O5 C22 C23 124.1(2)
O4 C22 C23 113.2(2)
C25 C23 C22 120.1(2)
C25 C23 C24 125.1(2)
C22 C23 C24 114.7(2)
C23 C24 H24A 109.5
C23 C24 H24B 109.5
H24A C24 H24B 109.5
C23 C24 H24C 109.5
H24A C24 H24C 109.5
H24B C24 H24C 109.5
C23 C25 C26 127.7(2)
C23 C25 H25 116.2
C26 C25 H25 116.2
C25 C26 H26A 109.5
C25 C26 H26B 109.5
H26A C26 H26B 109.5
C25 C26 H26C 109.5
H26A C26 H26C 109.5
H26B C26 H26C 109.5

loop_
_geom_bond_atom_site_label_1
_geom_bond_atom_site_label_2
_geom_bond_distance
O1 C3 1.435(3)
O1 H10H 0.8400
O2 C14 1.445(3)
O2 H20H 0.8400
O3 C20 1.220(3)
O4 C22 1.347(3)
O4 C12 1.460(3)
O5 C22 1.216(3)
C1 C2 1.530(3)
C1 C10 1.543(3)
C1 H1A 0.9900
C1 H1B 0.9900
C2 C3 1.511(3)
C2 H2A 0.9900
C2 H2B 0.9900
C3 C4 1.523(4)
C3 H3 1.0000
C4 C5 1.515(3)
C4 H4A 0.9900
C4 H4B 0.9900
C5 C6 1.329(3)
C5 C10 1.529(3)
C6 C7 1.502(3)
C6 H6 0.9500
C7 C8 1.527(3)
C7 H7A 0.9900
C7 H7B 0.9900
C8 C14 1.528(3)
C8 C9 1.542(3)
C8 H8 1.0000
C9 C11 1.540(3)
C9 C10 1.555(3)
C9 H9 1.0000
C10 C19 1.545(3)
C11 C12 1.512(3)
C11 H11A 0.9900
C11 H11B 0.9900
C12 C13 1.538(3)
C12 H12 1.0000
C13 C18 1.530(3)
C13 C14 1.555(3)
C13 C17 1.573(3)
C14 C15 1.529(3)
C15 C16 1.538(3)
C15 H15A 0.9900
C15 H15B 0.9900
C16 C17 1.550(3)
C16 H16A 0.9900
C16 H16B 0.9900
C17 C20 1.523(4)
C17 H17 1.0000
C18 H18A 0.9800
C18 H18B 0.9800
C18 H18C 0.9800
C19 H19A 0.9800
C19 H19B 0.9800
C19 H19C 0.9800
C20 C21 1.498(4)
C21 H21A 0.9800
C21 H21B 0.9800
C21 H21C 0.9800
C22 C23 1.485(3)
C23 C25 1.333(4)
C23 C24 1.511(4)
C24 H24A 0.9800
C24 H24B 0.9800
C24 H24C 0.9800
C25 C26 1.492(4)
C25 H25 0.9500
C26 H26A 0.9800
C26 H26B 0.9800
C26 H26C 0.9800

loop_
_geom_hbond_atom_site_label_D
_geom_hbond_atom_site_label_H
_geom_hbond_atom_site_label_A
_geom_hbond_site_symmetry_A
_geom_hbond_distance_DH
_geom_hbond_distance_HA
_geom_hbond_distance_DA
_geom_hbond_angle_DHA
O1 H10H O5 4_746 0.84 2.11 2.941(3) 173
O2 H20H O3 . 0.84 2.10 2.886(2) 156

loop_
_geom_torsion_atom_site_label_1
_geom_torsion_atom_site_label_2
_geom_torsion_atom_site_label_3
_geom_torsion_atom_site_label_4
_geom_torsion
C10 C1 C2 C3 -56.4(3)
C1 C2 C3 O1 178.4(2)
C1 C2 C3 C4 54.7(3)
O1 C3 C4 C5 -176.92(19)
C2 C3 C4 C5 -52.8(3)
C3 C4 C5 C6 -128.9(3)
C3 C4 C5 C10 51.8(3)
C4 C5 C6 C7 -176.5(2)
C10 C5 C6 C7 2.7(4)
C5 C6 C7 C8 15.6(4)
C6 C7 C8 C14 -176.4(2)
C6 C7 C8 C9 -48.1(3)
C7 C8 C9 C11 -168.6(2)
C14 C8 C9 C11 -42.2(3)
C7 C8 C9 C10 64.9(2)
C14 C8 C9 C10 -168.70(19)
C6 C5 C10 C1 131.8(3)
C4 C5 C10 C1 -48.9(3)
C6 C5 C10 C19 -109.6(3)
C4 C5 C10 C19 69.7(3)
C6 C5 C10 C9 12.9(3)
C4 C5 C10 C9 -167.9(2)
C2 C1 C10 C5 51.3(3)
C2 C1 C10 C19 -66.7(3)
C2 C1 C10 C9 171.30(19)
C11 C9 C10 C5 -173.29(19)
C8 C9 C10 C5 -46.0(2)
C11 C9 C10 C1 68.1(2)
C8 C9 C10 C1 -164.62(18)
C11 C9 C10 C19 -52.6(3)
C8 C9 C10 C19 74.7(2)
C8 C9 C11 C12 45.5(3)
C10 C9 C11 C12 171.1(2)
C22 O4 C12 C11 -102.8(2)
C22 O4 C12 C13 134.6(2)
C9 C11 C12 O4 -174.75(19)
C9 C11 C12 C13 -56.5(3)
O4 C12 C13 C18 57.3(2)
C11 C12 C13 C18 -62.9(2)
O4 C12 C13 C14 -179.76(17)
C11 C12 C13 C14 60.1(2)
O4 C12 C13 C17 -69.3(2)
C11 C12 C13 C17 170.54(19)
C7 C8 C14 O2 -67.2(2)
C9 C8 C14 O2 168.12(18)
C7 C8 C14 C15 52.7(3)
C9 C8 C14 C15 -72.1(3)
C7 C8 C14 C13 172.7(2)
C9 C8 C14 C13 48.0(3)
C18 C13 C14 O2 -49.4(2)
C12 C13 C14 O2 -171.42(18)
C17 C13 C14 O2 75.3(2)
C18 C13 C14 C8 67.3(3)
C12 C13 C14 C8 -54.8(2)
C17 C13 C14 C8 -168.0(2)
C18 C13 C14 C15 -164.7(2)
C12 C13 C14 C15 73.3(2)
C17 C13 C14 C15 -39.9(2)
O2 C14 C15 C16 -76.7(2)
C8 C14 C15 C16 165.4(2)
C13 C14 C15 C16 40.3(2)
C14 C15 C16 C17 -25.1(3)
C15 C16 C17 C20 122.9(2)
C15 C16 C17 C13 0.2(3)
C18 C13 C17 C20 23.8(3)
C12 C13 C17 C20 147.6(2)
C14 C13 C17 C20 -98.9(2)
C18 C13 C17 C16 147.0(2)
C12 C13 C17 C16 -89.2(2)
C14 C13 C17 C16 24.2(2)
C16 C17 C20 O3 -37.5(3)
C13 C17 C20 O3 81.1(3)
C16 C17 C20 C21 143.6(2)
C13 C17 C20 C21 -97.7(2)
C12 O4 C22 O5 9.5(3)
C12 O4 C22 C23 -168.83(18)
O5 C22 C23 C25 176.5(3)
O4 C22 C23 C25 -5.2(3)
O5 C22 C23 C24 -5.4(4)
O4 C22 C23 C24 172.9(2)
C22 C23 C25 C26 178.5(2)
C24 C23 C25 C26 0.6(4)

loop_
_cod_related_entry_id
_cod_related_entry_database
_cod_related_entry_code
1 ChemSpider 24740446
